data_7014895
loop_
_publ_author_name
'Shi, Lian-Xu'
'Zhang, Xian-Wei'
'Wu, Chuan-De'

_publ_section_title
;
 The synergistic effect of [WZn(VO)2(ZnW9O34)2]12- cores and peripheral
 metal sites in catalytic oxidative cyclization of acetylacetone.
;
_journal_issue 4
_journal_name_full 'Dalton transactions (Cambridge, England : 2003)'
_journal_page_first 779
_journal_page_last 781
_journal_paper_doi 10.1039/c0dt01254h
_journal_volume 40
_journal_year 2011
_chemical_formula_sum 'H98 K2 Ni4 O118 V2 W19 Zn3'
_chemical_formula_weight 6090.96
_chemical_name_systematic
;
?
;
_space_group_IT_number 15
_symmetry_cell_setting monoclinic
_symmetry_space_group_name_Hall '-C 2yc'
_symmetry_space_group_name_H-M 'C 1 2/c 1'
_atom_sites_solution_primary direct
_atom_sites_solution_secondary difmap
_audit_creation_method SHELXL-97
_cell_angle_alpha 90.00
_cell_angle_beta 96.069(2)
_cell_angle_gamma 90.00
_cell_formula_units_Z 4
_cell_length_a 32.1482(9)
_cell_length_b 14.5862(4)
_cell_length_c 21.7639(6)
_cell_measurement_temperature 293(2)
_cell_measurement_theta_max 26.37
_cell_measurement_theta_min 3.15
_cell_volume 10148.3(5)
_computing_structure_refinement 'SHELXL-97 (Sheldrick, 1997)'
_computing_structure_solution 'SHELXS-97 (Sheldrick, 1990)'
_diffrn_ambient_temperature 293(2)
_diffrn_measured_fraction_theta_full 0.998
_diffrn_measured_fraction_theta_max 0.998
_diffrn_radiation_monochromator graphite
_diffrn_radiation_source 'fine-focus sealed tube'
_diffrn_radiation_type MoK\a
_diffrn_radiation_wavelength 0.71073
_diffrn_reflns_av_R_equivalents 0.0411
_diffrn_reflns_av_sigmaI/netI 0.0345
_diffrn_reflns_limit_h_max 40
_diffrn_reflns_limit_h_min -39
_diffrn_reflns_limit_k_max 18
_diffrn_reflns_limit_k_min -16
_diffrn_reflns_limit_l_max 27
_diffrn_reflns_limit_l_min -27
_diffrn_reflns_number 50152
_diffrn_reflns_theta_full 26.37
_diffrn_reflns_theta_max 26.37
_diffrn_reflns_theta_min 3.15
_exptl_absorpt_coefficient_mu 23.242
_exptl_absorpt_correction_T_max 1.00000
_exptl_absorpt_correction_T_min 0.28143
_exptl_absorpt_correction_type multi-scan
_exptl_crystal_colour green
_exptl_crystal_density_diffrn 3.987
_exptl_crystal_density_method 'not measured'
_exptl_crystal_description bloc
_exptl_crystal_F_000 10936
_exptl_crystal_size_max 0.19
_exptl_crystal_size_mid 0.11
_exptl_crystal_size_min 0.09
_refine_diff_density_max 4.477
_refine_diff_density_min -1.692
_refine_diff_density_rms 0.680
_refine_ls_extinction_method none
_refine_ls_goodness_of_fit_ref 1.150
_refine_ls_matrix_type full
_refine_ls_number_parameters 676
_refine_ls_number_reflns 10359
_refine_ls_number_restraints 0
_refine_ls_restrained_S_all 1.150
_refine_ls_R_factor_all 0.0794
_refine_ls_R_factor_gt 0.0649
_refine_ls_shift/su_max 0.000
_refine_ls_shift/su_mean 0.000
_refine_ls_structure_factor_coef Fsqd
_refine_ls_weighting_details 'calc w=1/[\s^2^(Fo^2^)+(0.0912P)^2^+127.3200P] where P=(Fo^2^+2Fc^2^)/3'
_refine_ls_weighting_scheme calc
_refine_ls_wR_factor_gt 0.1604
_refine_ls_wR_factor_ref 0.1646
_reflns_number_gt 7553
_reflns_number_total 10359
_reflns_threshold_expression >2sigma(I)
_cod_data_source_file C0DT01254H.TXT
_cod_data_source_block New3
_cod_original_sg_symbol_H-M C2/c
_cod_database_code 7014895

loop_
_symmetry_equiv_pos_as_xyz
'x, y, z'
'-x, y, -z+1/2'
'x+1/2, y+1/2, z'
'-x+1/2, y+1/2, -z+1/2'
'-x, -y, -z'
'x, -y, z-1/2'
'-x+1/2, -y+1/2, -z'
'x+1/2, -y+1/2, z-1/2'

loop_
_atom_site_label
_atom_site_type_symbol
_atom_site_fract_x
_atom_site_fract_y
_atom_site_fract_z
_atom_site_U_iso_or_equiv
_atom_site_adp_type
_atom_site_occupancy
_atom_site_symmetry_multiplicity
_atom_site_calc_flag
_atom_site_refinement_flags
_atom_site_disorder_assembly
_atom_site_disorder_group
W1 W 0.18625(2) 0.45729(5) 0.08009(4) 0.04647(19) Uani 1 1 d . . .
W2 W 0.05059(2) 0.20643(5) -0.04297(3) 0.04226(18) Uani 1 1 d . . .
W3 W 0.12121(2) 0.05707(5) -0.07825(3) 0.04320(18) Uani 1 1 d . . .
W4 W 0.09365(2) 0.19350(6) 0.12312(3) 0.04674(19) Uani 1 1 d . . .
W5 W 0.08632(2) 0.41840(5) 0.04311(3) 0.04607(19) Uani 1 1 d . . .
W6 W 0.16321(3) 0.04330(5) 0.08809(4) 0.0496(2) Uani 1 1 d . . .
W7 W 0.11416(2) 0.25139(5) -0.14901(3) 0.04242(18) Uani 1 1 d . . .
W8 W 0.14710(2) 0.46581(5) -0.06489(4) 0.04732(19) Uani 1 1 d . . .
W9 W 0.19406(2) 0.22972(6) 0.16009(3) 0.04658(19) Uani 1 1 d . . .
W10 W 0.25376(3) 0.15383(7) 0.03413(5) 0.0419(2) Uani 0.50 1 d P . .
Zn1 Zn 0.15916(6) 0.24943(13) 0.00410(9) 0.0383(4) Uani 1 1 d . . .
Zn2 Zn 0.25376(3) 0.15383(7) 0.03413(5) 0.0419(2) Uani 0.50 1 d P . .
Ni1 Ni 0.09276(9) -0.17986(18) -0.13964(12) 0.0544(6) Uani 1 1 d . . .
Ni2 Ni 0.07445(8) 0.31047(17) -0.31329(11) 0.0484(5) Uani 1 1 d . . .
V1 V 0.21770(8) 0.16391(19) -0.10818(12) 0.0351(6) Uani 1 1 d . . .
K1 K 0.25637(16) 0.1792(3) 0.3280(2) 0.0606(11) Uani 1 1 d . . .
O1 O 0.0538(4) 0.1842(11) 0.1703(7) 0.060(4) Uani 1 1 d . . .
O2 O 0.1112(4) 0.0652(8) 0.1277(6) 0.044(3) Uani 1 1 d . . .
O3 O 0.1456(5) 0.5569(10) -0.1157(7) 0.057(3) Uani 1 1 d . . .
O4 O 0.1298(5) 0.3711(12) -0.3238(7) 0.072(4) Uani 1 1 d . . .
O5 O 0.1694(5) -0.0715(10) 0.1069(7) 0.061(4) Uani 1 1 d . . .
O6 O 0.1374(4) 0.2261(9) 0.1877(6) 0.046(3) Uani 1 1 d . . .
O7 O 0.0537(4) 0.2520(8) -0.1233(5) 0.043(3) Uani 1 1 d . . .
O8 O 0.1351(7) -0.1593(19) -0.2019(10) 0.118(9) Uani 1 1 d . . .
O9 O 0.1461(4) 0.3769(8) 0.0149(5) 0.042(3) Uani 1 1 d . . .
O10 O 0.1760(4) 0.0698(8) -0.0872(6) 0.044(3) Uani 1 1 d . . .
O11 O 0.1532(4) 0.1894(8) 0.0809(5) 0.040(3) Uani 1 1 d . . .
O12 O 0.1939(4) 0.0968(8) 0.1601(5) 0.042(3) Uani 1 1 d . . .
O13 O 0.1176(4) 0.1987(8) -0.0572(5) 0.041(3) Uani 1 1 d . . .
O14 O 0.0430(4) 0.4794(9) 0.0645(6) 0.048(3) Uani 1 1 d . . .
O15 O 0.0971(4) 0.2804(9) -0.2260(5) 0.047(3) Uani 1 1 d . . .
O16 O 0.1285(4) 0.4869(9) 0.0963(5) 0.044(3) Uani 1 1 d . . .
O17 O 0.3003(4) 0.0871(10) 0.0765(6) 0.052(3) Uani 1 1 d . . .
O18 O 0.1707(4) 0.2407(9) -0.1472(6) 0.046(3) Uani 1 1 d . . .
O19 O 0.2133(4) 0.2298(9) -0.0236(5) 0.043(3) Uani 1 1 d . . .
O20 O 0.1052(4) 0.1190(8) -0.1576(5) 0.043(3) Uani 1 1 d . . .
O21 O 0.0982(5) 0.1877(11) -0.3442(7) 0.068(4) Uani 1 1 d . . .
O22 O 0.2395(4) 0.2269(9) 0.1108(5) 0.043(3) Uani 1 1 d . . .
O23 O 0.0608(4) 0.0833(8) -0.0624(5) 0.043(3) Uani 1 1 d . . .
O24 O 0.0658(4) 0.1751(9) 0.0438(5) 0.043(3) Uani 1 1 d . . .
O25 O -0.0036(4) 0.2058(9) -0.0452(6) 0.050(3) Uani 1 1 d . . .
O26 O 0.2198(4) 0.2421(10) 0.2330(6) 0.055(3) Uani 1 1 d . . .
O27 O 0.2659(4) 0.1011(9) -0.0505(5) 0.044(3) Uani 1 1 d . . .
O28 O 0.1186(4) 0.3741(8) -0.1129(6) 0.045(3) Uani 1 1 d . . .
O29 O 0.2126(4) 0.0640(10) 0.0478(6) 0.049(3) Uani 1 1 d . . .
O30 O 0.1306(4) 0.0326(9) 0.0091(6) 0.051(3) Uani 1 1 d . . .
O31 O 0.1085(4) -0.0537(9) -0.1059(6) 0.051(3) Uani 1 1 d . . .
O32 O 0.0619(4) 0.3315(8) -0.0124(6) 0.046(3) Uani 1 1 d . . .
O33 O 0.2096(4) 0.5384(9) 0.1300(6) 0.053(3) Uani 1 1 d . . .
O34 O 0.0905(4) 0.3231(8) 0.1047(6) 0.049(3) Uani 1 1 d . . .
O35 O 0.1844(4) 0.3553(8) 0.1353(5) 0.040(3) Uani 1 1 d . . .
O36 O 0.0958(4) 0.4988(8) -0.0262(5) 0.043(3) Uani 1 1 d . . .
O37 O 0.1793(4) 0.5296(8) 0.0064(6) 0.047(3) Uani 1 1 d . . .
O38 O 0.1416(6) -0.2333(13) -0.0808(9) 0.082(5) Uani 1 1 d . . .
O39 O 0.0451(6) -0.1293(15) -0.2022(8) 0.089(6) Uani 1 1 d . . .
O40 O 0.0801(8) -0.3098(13) -0.1745(10) 0.102(7) Uani 1 1 d . . .
O41 O 0.0528(6) 0.4343(11) -0.2848(8) 0.076(5) Uani 1 1 d . . .
O42 O 0.0190(5) 0.2464(14) -0.3032(7) 0.075(5) Uani 1 1 d . . .
O43 O 0.0507(6) -0.1963(12) -0.0769(8) 0.076(5) Uani 1 1 d . . .
O44 O 0.0543(5) 0.3417(11) -0.4045(7) 0.068(4) Uani 1 1 d . . .
O45 O 0.2269(4) 0.1161(10) -0.1743(5) 0.060(4) Uani 1 1 d . . .
O46 O 0.2922(7) 0.2293(14) 0.4252(10) 0.092(6) Uani 1 1 d . . .
O47 O 0.2980(5) 0.1261(13) 0.2423(7) 0.071(4) Uani 1 1 d . . .
O48 O 0.2089(6) 0.0623(12) 0.2843(9) 0.082(5) Uani 1 1 d . . .
O49 O 0.2099(6) 0.1182(13) 0.4094(9) 0.080(5) Uani 1 1 d . . .
O50 O 0.2138(7) 0.3068(13) 0.3590(10) 0.091(6) Uani 1 1 d . . .
O51 O 0.3026(7) 0.3067(13) 0.2996(9) 0.089(5) Uani 1 1 d . . .
O101 O 0.0330(8) 0.4577(16) -0.1623(10) 0.108(7) Uani 1 1 d . . .
O102 O -0.0017(12) -0.354(3) -0.1920(19) 0.089(11) Uani 0.50 1 d P . .
O103 O -0.0101(13) -0.023(3) -0.072(2) 0.115(17) Uani 0.50 1 d P . .
O104 O 0.1267(8) -0.3080(19) 0.0272(13) 0.121(8) Uani 1 1 d . . .
O105 O -0.0742(9) 0.102(2) -0.0384(9) 0.154(14) Uani 1 1 d . . .
O106 O 0.1972(9) 0.4422(14) 0.2647(11) 0.106(7) Uani 1 1 d . . .
O107 O 0.1101(9) -0.4150(15) -0.2691(10) 0.109(7) Uani 1 1 d . . .
O108 O 0.2496(7) 0.6128(15) -0.0319(10) 0.095(6) Uani 1 1 d . . .
O109 O 0.0335(6) -0.3760(14) -0.0564(11) 0.097(7) Uani 1 1 d . . .

loop_
_atom_site_aniso_label
_atom_site_aniso_U_11
_atom_site_aniso_U_22
_atom_site_aniso_U_33
_atom_site_aniso_U_23
_atom_site_aniso_U_13
_atom_site_aniso_U_12
W1 0.0458(4) 0.0462(4) 0.0466(4) -0.0040(3) 0.0012(3) 0.0013(3)
W2 0.0378(4) 0.0458(4) 0.0427(4) 0.0006(3) 0.0019(3) -0.0013(3)
W3 0.0422(4) 0.0412(4) 0.0457(4) -0.0016(3) 0.0024(3) -0.0023(3)
W4 0.0414(4) 0.0566(5) 0.0422(4) 0.0003(3) 0.0043(3) -0.0020(3)
W5 0.0400(4) 0.0496(4) 0.0485(4) -0.0042(3) 0.0040(3) 0.0019(3)
W6 0.0528(4) 0.0447(4) 0.0501(4) 0.0051(3) -0.0004(3) -0.0038(3)
W7 0.0407(4) 0.0469(4) 0.0390(4) 0.0030(3) 0.0010(3) -0.0006(3)
W8 0.0492(4) 0.0442(4) 0.0472(4) 0.0046(3) -0.0014(3) -0.0007(3)
W9 0.0463(4) 0.0520(4) 0.0411(4) 0.0007(3) 0.0029(3) -0.0022(3)
W10 0.0402(5) 0.0426(6) 0.0426(5) 0.0010(4) 0.0020(4) 0.0002(4)
Zn1 0.0391(10) 0.0392(10) 0.0363(9) 0.0014(8) 0.0029(7) 0.0004(8)
Zn2 0.0402(5) 0.0426(6) 0.0426(5) 0.0010(4) 0.0020(4) 0.0002(4)
Ni1 0.0611(16) 0.0499(14) 0.0528(14) -0.0071(11) 0.0097(12) -0.0046(11)
Ni2 0.0492(13) 0.0527(14) 0.0420(12) 0.0021(10) -0.0010(10) -0.0039(10)
V1 0.0329(13) 0.0386(14) 0.0334(13) -0.0007(11) 0.0017(10) -0.0013(11)
K1 0.066(3) 0.058(3) 0.057(3) 0.002(2) 0.003(2) 0.004(2)
O1 0.048(8) 0.067(9) 0.064(8) 0.004(7) -0.002(6) -0.012(6)
O2 0.045(7) 0.042(7) 0.048(7) 0.004(5) 0.009(5) 0.001(5)
O3 0.063(9) 0.050(8) 0.058(8) 0.004(6) 0.000(7) -0.001(6)
O4 0.059(9) 0.085(11) 0.070(10) 0.031(8) -0.004(7) -0.015(8)
O5 0.062(9) 0.057(8) 0.061(8) 0.007(7) -0.004(7) 0.006(7)
O6 0.040(6) 0.058(8) 0.042(6) 0.005(6) 0.010(5) -0.004(5)
O7 0.049(7) 0.043(7) 0.038(6) 0.001(5) 0.006(5) 0.001(5)
O8 0.108(16) 0.17(2) 0.087(13) -0.057(14) 0.042(12) -0.071(16)
O9 0.047(7) 0.038(6) 0.042(6) 0.002(5) 0.008(5) 0.003(5)
O10 0.042(6) 0.040(6) 0.050(7) 0.006(5) -0.003(5) 0.001(5)
O11 0.041(6) 0.047(7) 0.032(6) -0.001(5) 0.004(5) 0.000(5)
O12 0.046(7) 0.039(6) 0.038(6) 0.001(5) -0.005(5) -0.005(5)
O13 0.044(7) 0.043(6) 0.035(6) -0.005(5) 0.001(5) -0.002(5)
O14 0.036(6) 0.055(8) 0.052(7) -0.006(6) 0.003(5) 0.005(5)
O15 0.050(7) 0.056(8) 0.034(6) 0.004(5) 0.003(5) 0.002(6)
O16 0.037(6) 0.047(7) 0.047(7) -0.003(5) 0.001(5) 0.001(5)
O17 0.042(7) 0.057(8) 0.058(8) -0.015(6) 0.006(6) 0.004(6)
O18 0.037(6) 0.049(7) 0.052(7) 0.002(6) 0.000(5) 0.001(5)
O19 0.035(6) 0.048(7) 0.048(7) -0.010(5) 0.012(5) 0.003(5)
O20 0.044(7) 0.042(6) 0.041(6) 0.002(5) 0.003(5) -0.003(5)
O21 0.081(11) 0.060(9) 0.065(9) -0.007(7) 0.014(8) 0.015(8)
O22 0.036(6) 0.054(7) 0.042(6) -0.008(5) 0.015(5) 0.000(5)
O23 0.047(7) 0.039(6) 0.044(6) 0.000(5) 0.009(5) 0.000(5)
O24 0.045(7) 0.052(7) 0.032(6) -0.004(5) -0.004(5) -0.002(5)
O25 0.043(7) 0.057(8) 0.048(7) 0.001(6) 0.002(5) 0.003(6)
O26 0.061(8) 0.058(8) 0.046(7) 0.000(6) 0.004(6) 0.002(7)
O27 0.035(6) 0.053(7) 0.043(6) 0.004(5) 0.005(5) 0.012(5)
O28 0.046(7) 0.034(6) 0.053(7) -0.018(5) -0.004(5) -0.009(5)
O29 0.038(6) 0.065(8) 0.046(7) 0.001(6) 0.012(5) -0.003(6)
O30 0.056(8) 0.052(8) 0.042(7) 0.004(6) -0.003(6) -0.002(6)
O31 0.054(8) 0.051(7) 0.046(7) -0.005(6) 0.004(6) -0.014(6)
O32 0.047(7) 0.042(7) 0.050(7) -0.012(5) 0.004(5) -0.010(5)
O33 0.052(8) 0.052(8) 0.054(7) -0.008(6) 0.005(6) -0.005(6)
O34 0.066(8) 0.027(6) 0.052(7) 0.007(5) 0.004(6) -0.001(5)
O35 0.044(6) 0.039(6) 0.037(6) 0.011(5) 0.002(5) 0.001(5)
O36 0.041(6) 0.042(7) 0.046(6) 0.008(5) 0.007(5) 0.008(5)
O37 0.054(7) 0.040(7) 0.045(7) 0.003(5) 0.002(5) -0.002(5)
O38 0.092(13) 0.069(11) 0.083(12) 0.006(9) 0.003(9) 0.019(9)
O39 0.075(11) 0.115(16) 0.073(11) 0.000(10) -0.015(9) 0.002(11)
O40 0.15(2) 0.054(10) 0.110(15) -0.022(10) 0.032(14) -0.023(11)
O41 0.096(12) 0.059(9) 0.072(10) -0.001(8) 0.000(9) 0.028(9)
O42 0.052(8) 0.113(14) 0.059(9) 0.014(9) 0.004(7) -0.021(9)
O43 0.083(11) 0.066(10) 0.085(11) -0.011(8) 0.028(9) -0.014(8)
O44 0.075(10) 0.064(9) 0.063(9) 0.017(7) -0.003(7) -0.015(8)
O45 0.051(8) 0.061(9) 0.071(9) 0.000(7) 0.013(7) 0.003(6)
O46 0.098(14) 0.080(13) 0.096(14) -0.012(10) 0.004(11) -0.012(11)
O47 0.073(10) 0.087(12) 0.053(8) 0.001(8) 0.005(7) 0.003(8)
O48 0.097(13) 0.066(11) 0.079(11) 0.014(9) -0.003(10) 0.002(9)
O49 0.072(11) 0.081(12) 0.086(12) 0.001(9) 0.010(9) -0.007(9)
O50 0.105(15) 0.070(11) 0.099(14) 0.000(10) 0.023(11) 0.022(10)
O51 0.098(14) 0.079(12) 0.084(12) 0.002(10) -0.010(10) -0.022(10)
O101 0.107(16) 0.108(17) 0.098(15) -0.002(12) -0.039(13) 0.015(13)
O102 0.07(2) 0.11(3) 0.09(3) -0.01(2) 0.006(19) 0.01(2)
O103 0.08(2) 0.11(3) 0.15(4) 0.03(3) -0.03(2) -0.07(2)
O104 0.117(19) 0.113(19) 0.13(2) 0.015(15) 0.015(15) -0.019(14)
O105 0.17(2) 0.22(3) 0.062(11) -0.010(15) 0.006(13) -0.15(2)
O106 0.15(2) 0.060(11) 0.111(16) 0.002(11) 0.017(14) 0.006(12)
O107 0.16(2) 0.080(14) 0.090(14) -0.007(11) 0.016(14) -0.028(14)
O108 0.105(15) 0.080(13) 0.101(14) 0.006(11) 0.015(12) 0.000(11)
O109 0.056(10) 0.079(12) 0.153(19) 0.041(12) -0.006(11) 0.005(9)

loop_
_atom_type_symbol
_atom_type_description
_atom_type_scat_dispersion_real
_atom_type_scat_dispersion_imag
_atom_type_scat_source
O O 0.0106 0.0060 'International Tables Vol C Tables 4.2.6.8 and 6.1.1.4'
H H 0.0000 0.0000 'International Tables Vol C Tables 4.2.6.8 and 6.1.1.4'
K K 0.2009 0.2494 'International Tables Vol C Tables 4.2.6.8 and 6.1.1.4'
V V 0.3005 0.5294 'International Tables Vol C Tables 4.2.6.8 and 6.1.1.4'
Ni Ni 0.3393 1.1124 'International Tables Vol C Tables 4.2.6.8 and 6.1.1.4'
Zn Zn 0.2839 1.4301 'International Tables Vol C Tables 4.2.6.8 and 6.1.1.4'
W W -0.8490 6.8722 'International Tables Vol C Tables 4.2.6.8 and 6.1.1.4'

loop_
_geom_angle_atom_site_label_1
_geom_angle_atom_site_label_2
_geom_angle_atom_site_label_3
_geom_angle
_geom_angle_site_symmetry_1
_geom_angle_site_symmetry_3
_geom_angle_publ_flag
O33 W1 O37 98.9(6) . . ?
O33 W1 O35 100.2(6) . . ?
O37 W1 O35 160.8(5) . . ?
O33 W1 O27 101.8(6) . 7 ?
O37 W1 O27 89.4(5) . 7 ?
O35 W1 O27 86.9(5) . 7 ?
O33 W1 O16 95.3(6) . . ?
O37 W1 O16 90.0(5) . . ?
O35 W1 O16 88.0(5) . . ?
O27 W1 O16 162.8(5) 7 . ?
O33 W1 O9 167.6(6) . . ?
O37 W1 O9 74.9(5) . . ?
O35 W1 O9 86.2(5) . . ?
O27 W1 O9 89.0(5) 7 . ?
O16 W1 O9 74.2(5) . . ?
O33 W1 K1 10.2(5) . 4 ?
O37 W1 K1 88.9(4) . 4 ?
O35 W1 K1 110.3(4) . 4 ?
O27 W1 K1 100.2(4) 7 4 ?
O16 W1 K1 97.0(4) . 4 ?
O9 W1 K1 161.4(3) . 4 ?
O25 W2 O7 97.3(6) . . ?
O25 W2 O23 100.8(6) . . ?
O7 W2 O23 95.8(5) . . ?
O25 W2 O24 99.9(6) . . ?
O7 W2 O24 161.4(5) . . ?
O23 W2 O24 87.8(5) . . ?
O25 W2 O32 99.4(6) . . ?
O7 W2 O32 87.7(5) . . ?
O23 W2 O32 158.9(5) . . ?
O24 W2 O32 82.6(5) . . ?
O25 W2 O13 169.9(5) . . ?
O7 W2 O13 75.0(5) . . ?
O23 W2 O13 74.0(5) . . ?
O24 W2 O13 88.6(5) . . ?
O32 W2 O13 86.9(5) . . ?
O31 W3 O10 104.6(6) . . ?
O31 W3 O30 100.0(6) . . ?
O10 W3 O30 94.2(6) . . ?
O31 W3 O20 95.3(6) . . ?
O10 W3 O20 91.4(5) . . ?
O30 W3 O20 161.8(5) . . ?
O31 W3 O23 92.3(6) . . ?
O10 W3 O23 162.9(5) . . ?
O30 W3 O23 85.4(5) . . ?
O20 W3 O23 84.1(5) . . ?
O31 W3 O13 162.5(6) . . ?
O10 W3 O13 89.9(5) . . ?
O30 W3 O13 88.5(5) . . ?
O20 W3 O13 74.2(5) . . ?
O23 W3 O13 73.0(5) . . ?
O31 W3 W7 130.1(4) . . ?
O10 W3 W7 83.0(4) . . ?
O30 W3 W7 129.1(4) . . ?
O20 W3 W7 34.7(4) . . ?
O23 W3 W7 84.0(3) . . ?
O13 W3 W7 40.9(3) . . ?
O1 W4 O24 102.9(6) . . ?
O1 W4 O34 100.0(7) . . ?
O24 W4 O34 86.5(6) . . ?
O1 W4 O6 96.6(6) . . ?
O24 W4 O6 160.0(5) . . ?
O34 W4 O6 85.9(6) . . ?
O1 W4 O2 97.0(6) . . ?
O24 W4 O2 91.0(5) . . ?
O34 W4 O2 162.9(5) . . ?
O6 W4 O2 90.9(5) . . ?
O1 W4 O11 166.7(6) . . ?
O24 W4 O11 87.9(5) . . ?
O34 W4 O11 88.3(5) . . ?
O6 W4 O11 73.4(4) . . ?
O2 W4 O11 74.8(5) . . ?
O14 W5 O32 103.0(6) . . ?
O14 W5 O34 100.4(6) . . ?
O32 W5 O34 87.4(6) . . ?
O14 W5 O36 95.3(6) . . ?
O32 W5 O36 89.8(5) . . ?
O34 W5 O36 164.3(5) . . ?
O14 W5 O16 96.0(5) . . ?
O32 W5 O16 161.0(5) . . ?
O34 W5 O16 87.9(5) . . ?
O36 W5 O16 89.8(5) . . ?
O14 W5 O9 165.8(5) . . ?
O32 W5 O9 87.2(5) . . ?
O34 W5 O9 89.8(5) . . ?
O36 W5 O9 74.6(5) . . ?
O16 W5 O9 74.4(5) . . ?
O5 W6 O29 100.4(7) . . ?
O5 W6 O30 99.8(6) . . ?
O29 W6 O30 90.2(6) . . ?
O5 W6 O12 99.5(6) . . ?
O29 W6 O12 86.0(5) . . ?
O30 W6 O12 160.7(5) . . ?
O5 W6 O2 97.7(6) . . ?
O29 W6 O2 161.6(5) . . ?
O30 W6 O2 89.7(6) . . ?
O12 W6 O2 88.0(5) . . ?
O5 W6 O11 170.2(6) . . ?
O29 W6 O11 86.3(5) . . ?
O30 W6 O11 87.3(5) . . ?
O12 W6 O11 73.7(5) . . ?
O2 W6 O11 75.3(5) . . ?
O15 W7 O18 104.5(6) . . ?
O15 W7 O28 99.5(6) . . ?
O18 W7 O28 92.3(5) . . ?
O15 W7 O20 96.8(6) . . ?
O18 W7 O20 93.1(5) . . ?
O28 W7 O20 160.9(5) . . ?
O15 W7 O7 92.9(5) . . ?
O18 W7 O7 162.6(5) . . ?
O28 W7 O7 85.3(5) . . ?
O20 W7 O7 84.1(5) . . ?
O15 W7 O13 163.7(5) . . ?
O18 W7 O13 89.7(5) . . ?
O28 W7 O13 87.6(5) . . ?
O20 W7 O13 74.1(5) . . ?
O7 W7 O13 73.0(5) . . ?
O15 W7 W3 131.7(4) . . ?
O18 W7 W3 84.0(4) . . ?
O28 W7 W3 127.9(4) . . ?
O20 W7 W3 34.9(3) . . ?
O7 W7 W3 84.0(3) . . ?
O13 W7 W3 40.6(3) . . ?
O3 W8 O28 102.3(6) . . ?
O3 W8 O17 101.1(7) . 7 ?
O28 W8 O17 91.5(6) . 7 ?
O3 W8 O36 96.7(6) . . ?
O28 W8 O36 91.7(5) . . ?
O17 W8 O36 160.8(5) 7 . ?
O3 W8 O37 96.7(6) . . ?
O28 W8 O37 161.0(5) . . ?
O17 W8 O37 84.1(5) 7 . ?
O36 W8 O37 86.7(5) . . ?
O3 W8 O9 166.2(6) . . ?
O28 W8 O9 88.4(5) . . ?
O17 W8 O9 87.3(5) 7 . ?
O36 W8 O9 73.9(4) . . ?
O37 W8 O9 73.0(5) . . ?
O26 W9 O22 101.5(6) . . ?
O26 W9 O35 101.9(6) . . ?
O22 W9 O35 88.5(5) . . ?
O26 W9 O12 96.1(6) . . ?
O22 W9 O12 88.8(5) . . ?
O35 W9 O12 162.0(5) . . ?
O26 W9 O6 95.2(6) . . ?
O22 W9 O6 163.2(5) . . ?
O35 W9 O6 89.1(5) . . ?
O12 W9 O6 88.3(5) . . ?
O26 W9 O11 165.5(6) . . ?
O22 W9 O11 89.0(5) . . ?
O35 W9 O11 88.2(5) . . ?
O12 W9 O11 73.9(5) . . ?
O6 W9 O11 74.3(5) . . ?
O26 W9 K1 16.6(5) . . ?
O22 W9 K1 99.7(4) . . ?
O35 W9 K1 118.5(4) . . ?
O12 W9 K1 79.6(3) . . ?
O6 W9 K1 96.0(4) . . ?
O11 W9 K1 151.9(3) . . ?
O29 W10 O17 95.4(6) . . ?
O29 W10 O19 166.4(5) . 7 ?
O17 W10 O19 95.1(5) . 7 ?
O29 W10 O19 93.5(5) . . ?
O17 W10 O19 168.0(5) . . ?
O19 W10 O19 77.4(5) 7 . ?
O29 W10 O27 94.7(5) . . ?
O17 W10 O27 91.6(5) . . ?
O19 W10 O27 93.5(5) 7 . ?
O19 W10 O27 79.7(4) . . ?
O29 W10 O22 90.6(5) . . ?
O17 W10 O22 95.8(5) . . ?
O19 W10 O22 79.8(5) 7 . ?
O19 W10 O22 92.1(5) . . ?
O27 W10 O22 170.4(5) . . ?
O29 W10 W10 131.3(4) . 7 ?
O17 W10 W10 133.2(4) . 7 ?
O19 W10 W10 38.8(3) 7 7 ?
O19 W10 W10 38.6(3) . 7 ?
O27 W10 W10 85.7(3) . 7 ?
O22 W10 W10 84.8(4) . 7 ?
O29 W10 Zn2 131.3(4) . 7 ?
O17 W10 Zn2 133.2(4) . 7 ?
O19 W10 Zn2 38.8(3) 7 7 ?
O19 W10 Zn2 38.6(3) . 7 ?
O27 W10 Zn2 85.7(3) . 7 ?
O22 W10 Zn2 84.8(4) . 7 ?
W10 W10 Zn2 0.00(5) 7 7 ?
O11 Zn1 O19 112.5(5) . . ?
O11 Zn1 O9 107.0(5) . . ?
O19 Zn1 O9 113.5(5) . . ?
O11 Zn1 O13 107.6(5) . . ?
O19 Zn1 O13 108.0(5) . . ?
O9 Zn1 O13 108.1(5) . . ?
O31 Ni1 O43 91.3(6) . . ?
O31 Ni1 O8 87.1(8) . . ?
O43 Ni1 O8 178.3(9) . . ?
O31 Ni1 O40 176.9(8) . . ?
O43 Ni1 O40 91.1(8) . . ?
O8 Ni1 O40 90.6(9) . . ?
O31 Ni1 O38 88.4(7) . . ?
O43 Ni1 O38 93.2(8) . . ?
O8 Ni1 O38 87.1(10) . . ?
O40 Ni1 O38 89.4(9) . . ?
O31 Ni1 O39 93.1(7) . . ?
O43 Ni1 O39 89.1(8) . . ?
O8 Ni1 O39 90.6(10) . . ?
O40 Ni1 O39 89.0(10) . . ?
O38 Ni1 O39 177.1(8) . . ?
O15 Ni2 O4 88.1(6) . . ?
O15 Ni2 O42 91.8(6) . . ?
O4 Ni2 O42 178.7(8) . . ?
O15 Ni2 O41 90.4(6) . . ?
O4 Ni2 O41 88.8(8) . . ?
O42 Ni2 O41 92.5(8) . . ?
O15 Ni2 O44 177.0(6) . . ?
O4 Ni2 O44 89.2(6) . . ?
O42 Ni2 O44 90.9(6) . . ?
O41 Ni2 O44 90.8(7) . . ?
O15 Ni2 O21 90.5(6) . . ?
O4 Ni2 O21 89.0(7) . . ?
O42 Ni2 O21 89.7(8) . . ?
O41 Ni2 O21 177.6(8) . . ?
O44 Ni2 O21 88.2(7) . . ?
O45 V1 O18 93.7(6) . . ?
O45 V1 O10 95.5(6) . . ?
O18 V1 O10 89.2(5) . . ?
O45 V1 O19 173.2(6) . . ?
O18 V1 O19 89.9(5) . . ?
O10 V1 O19 90.3(5) . . ?
O45 V1 O27 98.5(6) . . ?
O18 V1 O27 167.6(5) . . ?
O10 V1 O27 91.9(5) . . ?
O19 V1 O27 77.8(5) . . ?
O45 V1 O22 96.7(6) . 7 ?
O18 V1 O22 91.8(5) . 7 ?
O10 V1 O22 167.7(5) . 7 ?
O19 V1 O22 77.4(5) . 7 ?
O27 V1 O22 84.5(5) . 7 ?
O46 K1 O48 141.5(7) . . ?
O46 K1 O26 140.3(6) . . ?
O48 K1 O26 72.8(5) . . ?
O46 K1 O50 75.9(7) . . ?
O48 K1 O50 107.3(7) . . ?
O26 K1 O50 73.4(6) . . ?
O46 K1 O33 77.0(6) . 4_545 ?
O48 K1 O33 78.2(6) . 4_545 ?
O26 K1 O33 141.5(5) . 4_545 ?
O50 K1 O33 140.7(6) . 4_545 ?
O46 K1 O51 75.5(7) . . ?
O48 K1 O51 142.7(6) . . ?
O26 K1 O51 76.0(6) . . ?
O50 K1 O51 82.4(7) . . ?
O33 K1 O51 117.4(6) 4_545 . ?
O46 K1 O47 119.9(7) . . ?
O48 K1 O47 81.7(6) . . ?
O26 K1 O47 74.7(5) . . ?
O50 K1 O47 142.3(7) . . ?
O33 K1 O47 76.6(5) 4_545 . ?
O51 K1 O47 70.7(7) . . ?
O46 K1 O49 76.2(7) . . ?
O48 K1 O49 69.0(6) . . ?
O26 K1 O49 116.4(6) . . ?
O50 K1 O49 72.1(7) . . ?
O33 K1 O49 74.1(5) 4_545 . ?
O51 K1 O49 145.7(7) . . ?
O47 K1 O49 141.9(6) . . ?
O46 K1 W9 151.9(5) . . ?
O48 K1 W9 62.6(4) . . ?
O26 K1 W9 11.6(3) . . ?
O50 K1 W9 82.7(5) . . ?
O33 K1 W9 130.3(4) 4_545 . ?
O51 K1 W9 83.8(5) . . ?
O47 K1 W9 68.9(4) . . ?
O49 K1 W9 114.4(4) . . ?
O46 K1 W1 70.5(5) . 4_545 ?
O48 K1 W1 82.5(4) . 4_545 ?
O26 K1 W1 148.5(4) . 4_545 ?
O50 K1 W1 134.1(5) . 4_545 ?
O33 K1 W1 7.1(3) 4_545 4_545 ?
O51 K1 W1 117.1(5) . 4_545 ?
O47 K1 W1 82.7(4) . 4_545 ?
O49 K1 W1 70.2(4) . 4_545 ?
W9 K1 W1 137.10(13) . 4_545 ?
W4 O2 W6 112.6(6) . . ?
W4 O6 W9 114.1(6) . . ?
W2 O7 W7 113.0(6) . . ?
Zn1 O9 W1 118.8(6) . . ?
Zn1 O9 W5 121.1(6) . . ?
W1 O9 W5 98.5(5) . . ?
Zn1 O9 W8 117.2(6) . . ?
W1 O9 W8 98.2(5) . . ?
W5 O9 W8 98.5(5) . . ?
W3 O10 V1 141.3(7) . . ?
Zn1 O11 W9 118.0(6) . . ?
Zn1 O11 W6 119.2(5) . . ?
W9 O11 W6 98.0(5) . . ?
Zn1 O11 W4 121.4(6) . . ?
W9 O11 W4 98.2(4) . . ?
W6 O11 W4 97.2(5) . . ?
W6 O12 W9 114.0(6) . . ?
Zn1 O13 W3 118.2(6) . . ?
Zn1 O13 W7 118.2(6) . . ?
W3 O13 W7 98.5(5) . . ?
Zn1 O13 W2 119.7(6) . . ?
W3 O13 W2 99.0(5) . . ?
W7 O13 W2 99.0(5) . . ?
W7 O15 Ni2 176.7(8) . . ?
W5 O16 W1 112.8(6) . . ?
W8 O17 W10 142.7(8) 7 . ?
W7 O18 V1 140.0(7) . . ?
Zn1 O19 Zn2 114.3(6) . 7 ?
Zn1 O19 W10 114.3(6) . 7 ?
Zn2 O19 W10 0.00(8) 7 7 ?
Zn1 O19 W10 115.3(6) . . ?
Zn2 O19 W10 102.6(5) 7 . ?
W10 O19 W10 102.6(5) 7 . ?
Zn1 O19 V1 119.4(6) . . ?
Zn2 O19 V1 101.6(5) 7 . ?
W10 O19 V1 101.6(5) 7 . ?
W10 O19 V1 101.2(5) . . ?
W7 O20 W3 110.3(6) . . ?
W9 O22 W10 135.6(7) . . ?
W9 O22 V1 122.7(6) . 7 ?
W10 O22 V1 99.6(5) . 7 ?
W2 O23 W3 114.1(6) . . ?
W4 O24 W2 154.3(7) . . ?
W9 O26 K1 151.9(8) . . ?
W1 O27 W10 133.9(6) 7 . ?
W1 O27 V1 123.9(6) 7 . ?
W10 O27 V1 100.0(5) . . ?
W8 O28 W7 152.6(7) . . ?
W10 O29 W6 143.2(8) . . ?
W6 O30 W3 151.7(8) . . ?
W3 O31 Ni1 178.4(9) . . ?
W5 O32 W2 154.3(8) . . ?
W1 O33 K1 162.7(8) . 4 ?
W5 O34 W4 148.0(7) . . ?
W1 O35 W9 154.1(7) . . ?
W5 O36 W8 112.6(5) . . ?
W1 O37 W8 113.5(6) . . ?

loop_
_geom_bond_atom_site_label_1
_geom_bond_atom_site_label_2
_geom_bond_distance
_geom_bond_site_symmetry_2
_geom_bond_publ_flag
W1 O33 1.723(13) . ?
W1 O37 1.914(12) . ?
W1 O35 1.916(11) . ?
W1 O27 1.929(11) 7 ?
W1 O16 1.974(12) . ?
W1 O9 2.161(12) . ?
W1 K1 4.135(5) 4 ?
W2 O25 1.739(13) . ?
W2 O7 1.882(12) . ?
W2 O23 1.882(12) . ?
W2 O24 1.955(11) . ?
W2 O32 1.963(12) . ?
W2 O13 2.212(12) . ?
W3 O31 1.757(13) . ?
W3 O10 1.803(12) . ?
W3 O30 1.927(12) . ?
W3 O20 1.968(12) . ?
W3 O23 2.044(12) . ?
W3 O13 2.121(12) . ?
W3 W7 3.2222(10) . ?
W4 O1 1.729(15) . ?
W4 O24 1.878(11) . ?
W4 O34 1.933(11) . ?
W4 O6 1.939(13) . ?
W4 O2 1.954(12) . ?
W4 O11 2.210(11) . ?
W5 O14 1.757(12) . ?
W5 O32 1.866(11) . ?
W5 O34 1.926(12) . ?
W5 O36 1.959(12) . ?
W5 O16 1.960(12) . ?
W5 O9 2.165(12) . ?
W6 O5 1.731(15) . ?
W6 O29 1.916(12) . ?
W6 O30 1.924(12) . ?
W6 O12 1.927(11) . ?
W6 O2 1.987(12) . ?
W6 O11 2.158(12) . ?
W7 O15 1.759(12) . ?
W7 O18 1.819(12) . ?
W7 O28 1.954(11) . ?
W7 O20 1.958(12) . ?
W7 O7 2.080(12) . ?
W7 O13 2.133(12) . ?
W8 O3 1.727(14) . ?
W8 O28 1.876(10) . ?
W8 O17 1.899(13) 7 ?
W8 O36 1.990(11) . ?
W8 O37 2.000(12) . ?
W8 O9 2.170(12) . ?
W9 O26 1.719(13) . ?
W9 O22 1.902(11) . ?
W9 O35 1.926(11) . ?
W9 O12 1.938(12) . ?
W9 O6 1.978(12) . ?
W9 O11 2.136(11) . ?
W9 K1 4.046(5) . ?
W10 O29 1.909(13) . ?
W10 O17 1.936(14) . ?
W10 O19 2.026(13) 7 ?
W10 O19 2.037(13) . ?
W10 O27 2.070(12) . ?
W10 O22 2.072(11) . ?
W10 W10 3.172(2) 7 ?
W10 Zn2 3.172(2) 7 ?
Zn1 O11 1.915(11) . ?
Zn1 O19 1.923(11) . ?
Zn1 O9 1.925(12) . ?
Zn1 O13 1.932(11) . ?
Ni1 O31 2.026(13) . ?
Ni1 O43 2.034(17) . ?
Ni1 O8 2.042(19) . ?
Ni1 O40 2.066(18) . ?
Ni1 O38 2.071(18) . ?
Ni1 O39 2.073(18) . ?
Ni2 O15 2.010(12) . ?
Ni2 O4 2.023(15) . ?
Ni2 O42 2.044(15) . ?
Ni2 O41 2.055(16) . ?
Ni2 O44 2.074(15) . ?
Ni2 O21 2.086(15) . ?
V1 O45 1.654(9) . ?
V1 O18 1.998(12) . ?
V1 O10 2.004(13) . ?
V1 O19 2.095(12) . ?
V1 O27 2.099(12) . ?
V1 O22 2.110(13) 7 ?
K1 O46 2.41(2) . ?
K1 O48 2.42(2) . ?
K1 O26 2.448(14) . ?
K1 O50 2.448(19) . ?
K1 O33 2.457(14) 4_545 ?
K1 O51 2.50(2) . ?
K1 O47 2.529(17) . ?
K1 O49 2.592(19) . ?
K1 W1 4.135(5) 4_545 ?
O17 W8 1.899(13) 7 ?
O19 Zn2 2.026(13) 7 ?
O19 W10 2.026(13) 7 ?
O22 V1 2.110(13) 7 ?
O27 W1 1.929(11) 7 ?
O33 K1 2.457(14) 4 ?
